data_2015195
loop_
_publ_author_name
'Nichol, Gary S.'
'Clegg, William'

_publ_section_title
;
 Polymorphism in an unexpected caesium complex of 5-hydroxyhydurilic
 acid
;
_journal_coeditor_code SK1870
_journal_issue 10
_journal_name_full 'Acta Crystallographica Section C'
_journal_page_first m459
_journal_page_last m462
_journal_paper_doi 10.1107/S0108270105029318
_journal_volume 61
_journal_year 2005
_chemical_formula_iupac '[Cs (C8 H5 N4 O7)] , 0.5H2 O'
_chemical_formula_moiety 'Cs + , C8 H5 N4 O7 - , 0.5 H2 O'
_chemical_formula_sum 'C8 H6 Cs N4 O7.5'
_chemical_formula_weight 411.08
_chemical_name_common 'Caesium 5-hydroxyhydurilate hemihydrate'
_chemical_name_systematic
;
poly[[caesium-\m~5~-5-hydroxyhydurilato] hemihydrate]
;
_space_group_IT_number 15
_symmetry_cell_setting monoclinic
_symmetry_space_group_name_Hall '-C 2yc'
_symmetry_space_group_name_H-M 'C 1 2/c 1'
_atom_sites_solution_hydrogens difmap
_atom_sites_solution_primary direct
_atom_sites_solution_secondary difmap
_cell_angle_alpha 90.00
_cell_angle_beta 91.654(2)
_cell_angle_gamma 90.00
_cell_formula_units_Z 8
_cell_length_a 12.1244(16)
_cell_length_b 8.1353(11)
_cell_length_c 23.267(3)
_cell_measurement_reflns_used 7338
_cell_measurement_temperature 150(2)
_cell_measurement_theta_max 28.2
_cell_measurement_theta_min 3.0
_cell_volume 2294.0(5)
_computing_cell_refinement 'SAINT (Bruker, 2001)'
_computing_data_collection 'SMART (Bruker, 2001)'
_computing_data_reduction SAINT
_computing_molecular_graphics
;
DIAMOND (Brandenburg & Putz, 2004) and MERCURY (Version 1.4; Bruno et
al., 2002)
;
_computing_publication_material 'SHELXTL and local programs'
_computing_structure_refinement SHELXTL
_computing_structure_solution 'SHELXTL (Sheldrick, 2001)'
_diffrn_ambient_temperature 150(2)
_diffrn_measured_fraction_theta_full 0.999
_diffrn_measured_fraction_theta_max 0.977
_diffrn_measurement_device_type 'Bruker SMART 1K CCD area-detector'
_diffrn_measurement_method 'thin-slice \w'
_diffrn_radiation_monochromator graphite
_diffrn_radiation_source 'sealed tube'
_diffrn_radiation_type MoK\a
_diffrn_radiation_wavelength 0.71073
_diffrn_reflns_av_R_equivalents 0.0305
_diffrn_reflns_av_sigmaI/netI 0.0278
_diffrn_reflns_limit_h_max 15
_diffrn_reflns_limit_h_min -16
_diffrn_reflns_limit_k_max 10
_diffrn_reflns_limit_k_min -10
_diffrn_reflns_limit_l_max 30
_diffrn_reflns_limit_l_min -30
_diffrn_reflns_number 10061
_diffrn_reflns_theta_full 26.00
_diffrn_reflns_theta_max 28.21
_diffrn_reflns_theta_min 1.75
_diffrn_standards_number 0
_exptl_absorpt_coefficient_mu 3.277
_exptl_absorpt_correction_T_max 0.612
_exptl_absorpt_correction_T_min 0.494
_exptl_absorpt_correction_type multi-scan
_exptl_absorpt_process_details '(SADABS; Sheldrick, 2003)'
_exptl_crystal_colour colourless
_exptl_crystal_density_diffrn 2.381
_exptl_crystal_density_method 'not measured'
_exptl_crystal_description block
_exptl_crystal_F_000 1576
_exptl_crystal_size_max 0.30
_exptl_crystal_size_mid 0.18
_exptl_crystal_size_min 0.15
_refine_diff_density_max 1.493
_refine_diff_density_min -2.503
_refine_ls_extinction_method none
_refine_ls_goodness_of_fit_ref 1.418
_refine_ls_hydrogen_treatment mixed
_refine_ls_matrix_type full
_refine_ls_number_parameters 204
_refine_ls_number_reflns 2765
_refine_ls_number_restraints 4
_refine_ls_restrained_S_all 1.417
_refine_ls_R_factor_all 0.0459
_refine_ls_R_factor_gt 0.0435
_refine_ls_shift/su_max 0.001
_refine_ls_shift/su_mean 0.000
_refine_ls_structure_factor_coef Fsqd
_refine_ls_weighting_details 'calc w = 1/[\s^2^(Fo^2^)+28.7093P] where P=(Fo^2^+2Fc^2^)/3'
_refine_ls_weighting_scheme calc
_refine_ls_wR_factor_gt 0.0811
_refine_ls_wR_factor_ref 0.0818
_reflns_number_gt 2661
_reflns_number_total 2765
_reflns_threshold_expression I>2\s(I)
_cod_data_source_file sk1870.cif
_cod_data_source_block II
_cod_original_sg_symbol_H-M 'C 2/c'
_cod_database_code 2015195
_cod_database_fobs_code 2015195

loop_
_symmetry_equiv_pos_as_xyz
'x, y, z'
'-x, y, -z+1/2'
'x+1/2, y+1/2, z'
'-x+1/2, y+1/2, -z+1/2'
'-x, -y, -z'
'x, -y, z-1/2'
'-x+1/2, -y+1/2, -z'
'x+1/2, -y+1/2, z-1/2'

loop_
_atom_site_label
_atom_site_fract_x
_atom_site_fract_y
_atom_site_fract_z
_atom_site_U_iso_or_equiv
_atom_site_adp_type
_atom_site_calc_flag
_atom_site_refinement_flags
_atom_site_occupancy
_atom_site_disorder_assembly
_atom_site_disorder_group
_atom_site_type_symbol
Cs 0.69061(2) -0.30528(4) 0.917618(12) 0.01215(9) Uani d . 1 . . Cs
O1 0.8404(3) -0.0961(5) 0.83409(16) 0.0196(8) Uani d . 1 . . O
O2 0.8860(3) 0.2939(6) 0.70033(16) 0.0266(9) Uani d . 1 . . O
O3 0.8878(3) 0.4636(5) 0.88516(17) 0.0211(8) Uani d . 1 . . O
O4 0.7836(3) 0.0344(4) 0.98136(15) 0.0159(7) Uani d . 1 . . O
O5 0.4318(3) 0.2246(5) 0.97422(15) 0.0167(8) Uani d . 1 . . O
O6 0.6450(3) 0.3386(5) 0.82163(15) 0.0165(8) Uani d . 1 . . O
O7 0.9269(3) 0.1364(5) 0.91048(15) 0.0154(7) Uani d . 1 . . O
H7 0.896(5) 0.085(8) 0.938(3) 0.019 Uiso d . 1 . . H
O8 0.5000 0.1546(6) 0.7500 0.0146(10) Uani d S 1 . . O
H8 0.539(5) 0.210(8) 0.769(3) 0.018 Uiso d . 1 . . H
N1 0.8440(4) 0.1048(5) 0.76762(18) 0.0139(8) Uani d D 1 . . N
H1N 0.843(5) 0.031(6) 0.742(2) 0.017 Uiso d D 1 . . H
N2 0.8803(4) 0.3796(5) 0.79307(18) 0.0136(8) Uani d D 1 . . N
H2N 0.903(5) 0.473(5) 0.781(2) 0.016 Uiso d D 1 . . H
N3 0.6087(3) 0.1294(5) 0.97575(17) 0.0116(8) Uani d D 1 . . N
H3N 0.603(5) 0.089(7) 1.0081(15) 0.014 Uiso d D 1 . . H
N4 0.5413(3) 0.2792(5) 0.89897(18) 0.0127(8) Uani d D 1 . . N
H4N 0.488(4) 0.328(7) 0.883(2) 0.015 Uiso d D 1 . . H
C1 0.8411(4) 0.0502(6) 0.8229(2) 0.0112(9) Uani d . 1 . . C
C2 0.8711(4) 0.2631(6) 0.7504(2) 0.0127(9) Uani d . 1 . . C
C3 0.8710(4) 0.3536(6) 0.8503(2) 0.0127(9) Uani d . 1 . . C
C4 0.8408(4) 0.1805(6) 0.8707(2) 0.0114(9) Uani d . 1 . . C
C5 0.7280(4) 0.1863(6) 0.8985(2) 0.0102(8) Uani d . 1 . . C
C6 0.7122(4) 0.1135(6) 0.9523(2) 0.0119(9) Uani d . 1 . . C
C7 0.5211(4) 0.2129(6) 0.9513(2) 0.0118(9) Uani d . 1 . . C
C8 0.6408(4) 0.2701(5) 0.8705(2) 0.0102(9) Uani d . 1 . . C

loop_
_atom_site_aniso_label
_atom_site_aniso_U_11
_atom_site_aniso_U_22
_atom_site_aniso_U_33
_atom_site_aniso_U_12
_atom_site_aniso_U_13
_atom_site_aniso_U_23
Cs 0.01245(14) 0.01435(15) 0.00964(14) 0.00019(12) 0.00023(9) 0.00157(12)
O2 0.031(2) 0.035(2) 0.0134(18) -0.0100(19) -0.0027(16) 0.0075(18)
O3 0.024(2) 0.0163(19) 0.023(2) -0.0057(15) 0.0065(16) -0.0072(16)
O1 0.0238(19) 0.0135(18) 0.0218(19) -0.0005(15) 0.0029(15) -0.0001(15)
O4 0.0141(17) 0.0186(18) 0.0151(17) 0.0039(14) 0.0005(14) 0.0064(14)
O5 0.0131(17) 0.020(2) 0.0169(17) 0.0025(14) 0.0044(14) -0.0008(15)
O6 0.0131(16) 0.022(2) 0.0146(17) -0.0003(14) 0.0024(13) 0.0061(14)
O7 0.0087(16) 0.026(2) 0.0114(16) 0.0046(14) -0.0030(13) 0.0031(15)
O8 0.020(3) 0.008(2) 0.016(3) 0.000 -0.002(2) 0.000
N2 0.016(2) 0.010(2) 0.015(2) -0.0021(16) 0.0030(16) 0.0041(16)
N1 0.018(2) 0.014(2) 0.0103(19) -0.0032(17) 0.0018(16) -0.0031(16)
N3 0.0127(19) 0.0124(19) 0.0099(19) 0.0019(15) 0.0025(15) 0.0037(16)
N4 0.0097(19) 0.012(2) 0.016(2) 0.0031(15) -0.0001(15) 0.0037(16)
C2 0.006(2) 0.018(2) 0.014(2) -0.0028(17) -0.0002(17) 0.0030(19)
C3 0.006(2) 0.015(2) 0.017(2) 0.0002(17) 0.0027(17) -0.0027(19)
C4 0.011(2) 0.013(2) 0.010(2) -0.0011(18) 0.0001(17) -0.0014(18)
C1 0.007(2) 0.013(2) 0.013(2) -0.0016(17) 0.0007(17) 0.0007(18)
C5 0.008(2) 0.010(2) 0.013(2) 0.0001(17) 0.0034(16) -0.0014(18)
C6 0.013(2) 0.009(2) 0.014(2) -0.0004(17) 0.0008(18) -0.0007(18)
C7 0.014(2) 0.011(2) 0.011(2) 0.0000(18) -0.0004(17) 0.0017(18)
C8 0.014(2) 0.006(2) 0.011(2) -0.0024(16) 0.0001(17) -0.0004(17)

loop_
_atom_type_symbol
_atom_type_description
_atom_type_scat_dispersion_real
_atom_type_scat_dispersion_imag
_atom_type_scat_source
C C 0.0033 0.0016 'International Tables Vol C Tables 4.2.6.8 and 6.1.1.4'
H H 0.0000 0.0000 'International Tables Vol C Tables 4.2.6.8 and 6.1.1.4'
N N 0.0061 0.0033 'International Tables Vol C Tables 4.2.6.8 and 6.1.1.4'
O O 0.0106 0.0060 'International Tables Vol C Tables 4.2.6.8 and 6.1.1.4'
Cs Cs -0.3680 2.1192 'International Tables Vol C Tables 4.2.6.8 and 6.1.1.4'

loop_
_geom_angle_atom_site_label_1
_geom_angle_atom_site_label_2
_geom_angle_atom_site_label_3
_geom_angle_site_symmetry_1
_geom_angle_site_symmetry_3
_geom_angle
_geom_angle_publ_flag
O2 Cs O3 4_646 1_545 99.15(11) ?
O2 Cs O1 4_646 . 57.50(11) ?
O2 Cs O4 4_646 7_647 155.34(12) ?
O2 Cs O4 4_646 . 106.18(11) ?
O2 Cs O5 4_646 5_657 123.96(10) ?
O2 Cs O5 4_646 3_545 128.18(11) ?
O2 Cs O6 4_646 1_545 67.56(10) ?
O2 Cs O7 4_646 3_445 73.21(11) ?
O2 Cs C3 4_646 1_545 89.20(11) ?
O2 Cs C6 4_646 . 88.17(12) ?
O2 Cs C8 4_646 1_545 86.30(11) ?
O3 Cs O1 1_545 . 73.91(10) ?
O3 Cs O4 1_545 7_647 75.84(10) ?
O3 Cs O4 1_545 . 110.70(9) ?
O3 Cs O5 1_545 5_657 136.19(10) ?
O3 Cs O5 1_545 3_545 56.63(9) ?
O3 Cs O6 1_545 1_545 59.20(9) ?
O3 Cs O7 1_545 3_445 131.05(10) ?
O3 Cs C3 1_545 1_545 15.96(10) ?
O3 Cs C6 1_545 . 125.60(10) ?
O3 Cs C8 1_545 1_545 59.08(10) ?
O1 Cs O4 . . 68.65(9) ?
O1 Cs O4 . 7_647 139.32(10) ?
O1 Cs O5 . 5_657 133.75(10) ?
O1 Cs O5 . 3_545 71.27(10) ?
O1 Cs O6 . 1_545 97.36(9) ?
O1 Cs O7 . 3_445 128.81(10) ?
O1 Cs C3 . 1_545 78.38(10) ?
O1 Cs C6 . . 65.29(10) ?
O1 Cs C8 . 1_545 114.33(10) ?
O4 Cs O4 . 7_647 98.07(9) ?
O4 Cs O5 7_647 5_657 61.81(10) ?
O4 Cs O5 7_647 3_545 69.55(9) ?
O4 Cs O5 . 5_657 67.46(9) ?
O4 Cs O5 . 3_545 56.97(9) ?
O4 Cs O6 7_647 1_545 89.81(9) ?
O4 Cs O6 . 1_545 165.33(8) ?
O4 Cs O7 7_647 3_445 91.69(9) ?
O4 Cs O7 . 3_445 117.91(9) ?
O4 Cs C3 7_647 1_545 79.98(10) ?
O4 Cs C3 . 1_545 125.89(9) ?
O4 Cs C6 . . 21.03(10) ?
O4 Cs C6 7_647 . 114.61(11) ?
O4 Cs C8 7_647 1_545 70.29(10) ?
O4 Cs C8 . 1_545 165.59(9) ?
O5 Cs O5 5_657 3_545 96.08(9) ?
O5 Cs O6 5_657 1_545 127.18(9) ?
O5 Cs O6 3_545 1_545 115.49(8) ?
O5 Cs O7 5_657 3_445 64.34(9) ?
O5 Cs O7 3_545 3_445 158.22(9) ?
O5 Cs C3 5_657 1_545 141.58(10) ?
O5 Cs C3 3_545 1_545 72.58(10) ?
O5 Cs C6 5_657 . 68.53(11) ?
O5 Cs C6 3_545 . 76.64(10) ?
O5 Cs C8 5_657 1_545 111.82(10) ?
O5 Cs C8 3_545 1_545 109.70(10) ?
O6 Cs O7 1_545 3_445 73.91(9) ?
O6 Cs C3 1_545 1_545 43.31(9) ?
O6 Cs C6 1_545 . 155.54(10) ?
O6 Cs C8 1_545 1_545 19.85(9) ?
O7 Cs C3 3_445 1_545 116.20(10) ?
O7 Cs C6 3_445 . 102.80(10) ?
O7 Cs C8 3_445 1_545 72.08(10) ?
C3 Cs C6 1_545 . 138.23(11) ?
C3 Cs C8 1_545 1_545 45.40(10) ?
C6 Cs C8 . 1_545 173.37(11) ?
Cs O2 C2 4_656 . 141.1(4) ?
Cs O3 C3 1_565 . 118.9(3) ?
Cs O1 C1 . . 131.2(3) ?
Cs O4 Cs . 7_647 81.93(9) ?
Cs O4 C6 . . 88.0(3) ?
Cs O4 C6 7_647 . 142.2(3) ?
Cs O5 Cs 5_657 3_455 83.92(8) ?
Cs O5 C7 5_657 . 147.0(3) ?
Cs O5 C7 3_455 . 128.9(3) ?
Cs O6 C8 1_565 . 79.2(3) ?
Cs O7 H7 3 . 119(4) ?
Cs O7 C4 3 . 134.7(3) ?
H7 O7 C4 . . 106(4) ?
H2N N2 C2 . . 114(4) ?
H2N N2 C3 . . 119(4) ?
C2 N2 C3 . . 126.5(4) ?
H1N N1 C2 . . 117(4) ?
H1N N1 C1 . . 116(4) ?
C2 N1 C1 . . 126.0(4) ?
H3N N3 C6 . . 115(4) ?
H3N N3 C7 . . 119(4) ?
C6 N3 C7 . . 125.5(4) ?
H4N N4 C7 . . 116(4) ?
H4N N4 C8 . . 119(4) ?
C7 N4 C8 . . 125.7(4) ?
O2 C2 N2 . . 122.8(5) ?
O2 C2 N1 . . 120.8(5) ?
N2 C2 N1 . . 116.4(4) ?
Cs C3 O3 1_565 . 45.2(3) ?
Cs C3 N2 1_565 . 110.4(3) ?
Cs C3 C4 1_565 . 112.9(3) ?
O3 C3 N2 . . 121.4(5) ?
O3 C3 C4 . . 120.3(4) ?
N2 C3 C4 . . 118.3(4) ?
O7 C4 C3 . . 104.8(4) ?
O7 C4 C1 . . 106.3(4) ?
O7 C4 C5 . . 112.4(4) ?
C3 C4 C1 . . 113.9(4) y
C3 C4 C5 . . 109.1(4) ?
C1 C4 C5 . . 110.3(4) ?
O1 C1 N1 . . 121.4(5) ?
O1 C1 C4 . . 121.3(4) ?
N1 C1 C4 . . 117.3(4) ?
C4 C5 C6 . . 120.7(4) ?
C4 C5 C8 . . 119.3(4) ?
C6 C5 C8 . . 120.0(4) y
Cs C6 O4 . . 70.9(3) ?
Cs C6 N3 . . 96.8(3) ?
Cs C6 C5 . . 102.5(3) ?
O4 C6 N3 . . 116.8(4) ?
O4 C6 C5 . . 125.9(4) ?
N3 C6 C5 . . 117.3(4) ?
O5 C7 N3 . . 122.8(4) ?
O5 C7 N4 . . 122.9(4) ?
N3 C7 N4 . . 114.3(4) ?
Cs C8 O6 1_565 . 81.0(3) ?
Cs C8 N4 1_565 . 86.9(3) ?
Cs C8 C5 1_565 . 101.7(3) ?
O6 C8 N4 . . 117.4(4) ?
O6 C8 C5 . . 125.4(4) ?
N4 C8 C5 . . 117.2(4) ?

loop_
_geom_bond_atom_site_label_1
_geom_bond_atom_site_label_2
_geom_bond_site_symmetry_2
_geom_bond_distance
_geom_bond_publ_flag
Cs O2 4_646 2.983(4) y
Cs O3 1_545 3.151(4) y
Cs O1 . 3.190(4) y
Cs O4 . 3.318(4) y
Cs O4 7_647 3.009(3) y
Cs O5 5_657 3.030(3) y
Cs O5 3_545 3.181(4) y
Cs O6 1_545 3.690(4) y
Cs O7 3_445 3.232(4) y
Cs C3 1_545 3.890(5) ?
Cs C6 . 3.509(5) ?
Cs C8 1_545 3.669(5) ?
O2 Cs 4_656 2.983(4) ?
O2 C2 . 1.209(6) ?
O3 Cs 1_565 3.151(4) ?
O3 C3 . 1.221(6) ?
O1 C1 . 1.218(6) ?
O4 Cs 7_647 3.009(3) ?
O4 C6 . 1.260(6) y
O5 Cs 5_657 3.030(3) ?
O5 Cs 3_455 3.181(4) ?
O5 C7 . 1.225(6) ?
O6 Cs 1_565 3.690(4) ?
O6 C8 . 1.269(6) y
O7 Cs 3 3.232(3) ?
O7 H7 . 0.85(7) ?
O7 C4 . 1.421(6) y
O8 H8 . 0.79(6) ?
N2 H2N . 0.86(3) ?
N2 C2 . 1.375(7) ?
N2 C3 . 1.356(6) ?
N1 H1N . 0.85(3) ?
N1 C2 . 1.391(6) ?
N1 C1 . 1.363(6) ?
N3 H3N . 0.83(3) ?
N3 C6 . 1.389(6) ?
N3 C7 . 1.371(6) ?
N4 H4N . 0.84(3) ?
N4 C7 . 1.360(6) ?
N4 C8 . 1.395(6) ?
C3 Cs 1_565 3.890(5) ?
C3 C4 . 1.534(7) y
C4 C1 . 1.536(7) y
C4 C5 . 1.531(6) y
C5 C6 . 1.403(7) y
C5 C8 . 1.402(6) y
C8 Cs 1_565 3.669(4) ?

loop_
_geom_hbond_atom_site_label_D
_geom_hbond_atom_site_label_H
_geom_hbond_atom_site_label_A
_geom_hbond_site_symmetry_A
_geom_hbond_distance_DH
_geom_hbond_distance_HA
_geom_hbond_distance_DA
_geom_hbond_angle_DHA
_geom_hbond_publ_flag
O7 H7 O4 . 0.85(7) 1.78(7) 2.567(5) 154(6) y
O8 H8 O6 . 0.79(6) 2.03(6) 2.817(5) 176(6) y
N2 H2N O8 3 0.86(3) 2.04(3) 2.864(6) 162(6) y
N1 H1N O6 4_646 0.85(3) 2.16(3) 3.006(5) 176(6) y
N3 H3N O3 7_657 0.83(3) 2.52(3) 3.323(6) 164(6) y
N4 H4N O1 3_455 0.84(3) 2.18(3) 3.005(6) 168(6) y

loop_
_geom_torsion_atom_site_label_1
_geom_torsion_atom_site_label_2
_geom_torsion_atom_site_label_3
_geom_torsion_atom_site_label_4
_geom_torsion_site_symmetry_1
_geom_torsion_site_symmetry_4
_geom_torsion
O2 Cs O1 C1 4_646 . 80.7(4)
O3 Cs O1 C1 1_545 . -167.0(5)
O4 Cs O1 C1 . . -46.4(4)
O4 Cs O1 C1 7_647 . -123.5(4)
O5 Cs O1 C1 5_657 . -27.2(5)
O5 Cs O1 C1 3_545 . -107.4(4)
O6 Cs O1 C1 1_545 . 138.1(4)
O7 Cs O1 C1 3_445 . 62.9(5)
C3 Cs O1 C1 1_545 . 177.3(5)
C6 Cs O1 C1 . . -23.9(4)
C8 Cs O1 C1 1_545 . 148.9(4)
O2 Cs O4 Cs 4_646 7_647 175.49(9)
O2 Cs O4 C6 4_646 . 32.0(3)
O3 Cs O4 Cs 1_545 7_647 -77.84(10)
O3 Cs O4 C6 1_545 . 138.7(3)
O1 Cs O4 Cs . 7_647 -140.08(11)
O1 Cs O4 C6 . . 76.5(3)
O4 Cs O4 Cs 7_647 7_647 0.0
O4 Cs O4 C6 7_647 . -143.4(3)
O5 Cs O4 Cs 5_657 7_647 54.87(9)
O5 Cs O4 Cs 3_545 7_647 -59.12(9)
O5 Cs O4 C6 5_657 . -88.6(3)
O5 Cs O4 C6 3_545 . 157.4(3)
O6 Cs O4 Cs 1_545 7_647 -121.9(3)
O6 Cs O4 C6 1_545 . 94.6(4)
O7 Cs O4 Cs 3_445 7_647 96.25(10)
O7 Cs O4 C6 3_445 . -47.2(3)
C3 Cs O4 Cs 1_545 7_647 -83.43(12)
C3 Cs O4 C6 1_545 . 133.1(3)
C6 Cs O4 Cs . 7_647 143.4(3)
C8 Cs O4 Cs 1_545 7_647 -35.2(4)
C8 Cs O4 C6 1_545 . -178.7(4)
Cs O2 C2 N2 4_656 . -147.7(4)
Cs O2 C2 N1 4_656 . 32.6(8)
C3 N2 C2 O2 . . -176.2(5)
C3 N2 C2 N1 . . 3.5(7)
C1 N1 C2 O2 . . 169.8(5)
C1 N1 C2 N2 . . -9.9(7)
Cs O3 C3 N2 1_565 . 88.2(5)
Cs O3 C3 C4 1_565 . -93.1(5)
C2 N2 C3 Cs . 1_565 -135.8(4)
C2 N2 C3 O3 . . 175.1(5)
C2 N2 C3 C4 . . -3.7(7)
Cs O7 C4 C3 3 . -37.8(5)
Cs O7 C4 C1 3 . 83.1(5)
Cs O7 C4 C5 3 . -156.1(3)
Cs C3 C4 O7 1_565 . -104.9(3)
Cs C3 C4 C1 1_565 . 139.4(3)
Cs C3 C4 C5 1_565 . 15.7(4)
O3 C3 C4 O7 . . -54.6(6)
O3 C3 C4 C1 . . -170.4(4)
O3 C3 C4 C5 . . 65.9(6)
N2 C3 C4 O7 . . 124.1(4)
N2 C3 C4 C1 . . 8.3(6)
N2 C3 C4 C5 . . -115.4(5)
Cs O1 C1 N1 . . -132.8(4)
Cs O1 C1 C4 . . 48.2(6)
C2 N1 C1 O1 . . -163.7(5)
C2 N1 C1 C4 . . 15.3(7)
O7 C4 C1 O1 . . 50.5(6)
O7 C4 C1 N1 . . -128.5(4)
C3 C4 C1 O1 . . 165.4(4)
C3 C4 C1 N1 . . -13.6(6)
C5 C4 C1 O1 . . -71.6(6)
C5 C4 C1 N1 . . 109.4(5)
O7 C4 C5 C6 . . -15.5(6)
O7 C4 C5 C8 . . 162.4(4)
C3 C4 C5 C6 . . -131.3(5)
C3 C4 C5 C8 . . 46.6(6)
C1 C4 C5 C6 . . 102.9(5)
C1 C4 C5 C8 . . -79.2(5)
Cs O4 C6 Cs 7_647 . -74.1(4)
Cs O4 C6 N3 . . 88.1(4)
Cs O4 C6 N3 7_647 . 13.9(8)
Cs O4 C6 C5 . . -91.8(5)
Cs O4 C6 C5 7_647 . -166.0(4)
C7 N3 C6 Cs . . -109.1(4)
C7 N3 C6 O4 . . 178.8(5)
C7 N3 C6 C5 . . -1.3(7)
C4 C5 C6 Cs . . -78.0(4)
C4 C5 C6 O4 . . -2.6(8)
C4 C5 C6 N3 . . 177.5(4)
C8 C5 C6 Cs . . 104.2(4)
C8 C5 C6 O4 . . 179.5(5)
C8 C5 C6 N3 . . -0.4(7)
O2 Cs C6 O4 4_646 . -149.3(3)
O2 Cs C6 N3 4_646 . 94.6(3)
O2 Cs C6 C5 4_646 . -25.4(3)
O3 Cs C6 O4 1_545 . -49.4(3)
O3 Cs C6 N3 1_545 . -165.4(2)
O3 Cs C6 C5 1_545 . 74.6(3)
O1 Cs C6 O4 . . -94.6(3)
O1 Cs C6 N3 . . 149.4(3)
O1 Cs C6 C5 . . 29.4(3)
O4 Cs C6 O4 7_647 . 40.4(3)
O4 Cs C6 N3 . . -116.0(4)
O4 Cs C6 N3 7_647 . -75.6(3)
O4 Cs C6 C5 . . 124.0(4)
O4 Cs C6 C5 7_647 . 164.4(3)
O5 Cs C6 O4 5_657 . 82.8(3)
O5 Cs C6 O4 3_545 . -19.3(3)
O5 Cs C6 N3 5_657 . -33.2(3)
O5 Cs C6 N3 3_545 . -135.4(3)
O5 Cs C6 C5 5_657 . -153.2(3)
O5 Cs C6 C5 3_545 . 104.6(3)
O6 Cs C6 O4 1_545 . -142.4(2)
O6 Cs C6 N3 1_545 . 101.5(3)
O6 Cs C6 C5 1_545 . -18.5(4)
O7 Cs C6 O4 3_445 . 138.3(3)
O7 Cs C6 N3 3_445 . 22.3(3)
O7 Cs C6 C5 3_445 . -97.7(3)
C3 Cs C6 O4 1_545 . -62.6(3)
C3 Cs C6 N3 1_545 . -178.7(2)
C3 Cs C6 C5 1_545 . 61.3(3)
Cs O5 C7 N3 5_657 . 49.0(9)
Cs O5 C7 N3 3_455 . -138.0(4)
Cs O5 C7 N4 5_657 . -132.2(5)
Cs O5 C7 N4 3_455 . 40.9(7)
C8 N4 C7 O5 . . -179.9(5)
C8 N4 C7 N3 . . -0.9(7)
C6 N3 C7 O5 . . -179.2(5)
C6 N3 C7 N4 . . 1.9(7)
Cs O6 C8 N4 1_565 . 81.7(4)
Cs O6 C8 C5 1_565 . -98.1(5)
C7 N4 C8 Cs . 1_565 -102.2(5)
C7 N4 C8 O6 . . 179.7(4)
C7 N4 C8 C5 . . -0.6(7)
C4 C5 C8 Cs . 1_565 -84.2(4)
C4 C5 C8 O6 . . 3.0(7)
C4 C5 C8 N4 . . -176.7(4)
C6 C5 C8 Cs . 1_565 93.7(4)
C6 C5 C8 O6 . . -179.1(5)
C6 C5 C8 N4 . . 1.2(7)
